data_4506817
loop_
_publ_author_name
'Ju, Huiyeong'
'Lee, Shim Sung'

_publ_section_title
;
 Assembly of Soft Metal Complexes of an O4S2-Macrocycle Displaying
 Endocyclic Monomer, Dumbbell-Like Dimer, and Endo-/Exocyclic Polymer
 Structures
;
_journal_issue 10
_journal_name_full 'Crystal Growth &amp; Design'
_journal_page_first 4972
_journal_paper_doi 10.1021/cg3008987
_journal_volume 12
_journal_year 2012
_chemical_formula_moiety 'C54 H64 Ag2 N2 O8 S4, 2(Cl O4), C3 H7 N O'
_chemical_formula_sum 'C57 H71 Ag2 Cl2 N3 O17 S4'
_chemical_formula_weight 1485.05
_chemical_name_systematic
; 
 ? 
;
_space_group_IT_number 2
_symmetry_cell_setting triclinic
_symmetry_space_group_name_Hall '-P 1'
_symmetry_space_group_name_H-M 'P -1'
_atom_sites_solution_hydrogens geom
_atom_sites_solution_primary direct
_atom_sites_solution_secondary difmap
_audit_creation_method SHELXL-97
_cell_angle_alpha 83.0040(10)
_cell_angle_beta 88.8800(10)
_cell_angle_gamma 72.6180(10)
_cell_formula_units_Z 2
_cell_length_a 12.5298(3)
_cell_length_b 14.3683(3)
_cell_length_c 18.2953(4)
_cell_measurement_reflns_used 9059
_cell_measurement_temperature 173(2)
_cell_measurement_theta_max 28.09
_cell_measurement_theta_min 2.54
_cell_volume 3119.43(12)
_computing_cell_refinement 'Bruker SAINT'
_computing_data_collection 'Bruker APEX2'
_computing_data_reduction 'Bruker SAINT'
_computing_molecular_graphics 'Bruker SHELXTL'
_computing_publication_material 'Bruker SHELXTL'
_computing_structure_refinement 'SHELXL-97 (Sheldrick, 2008)'
_computing_structure_solution 'SHELXS-97 (Sheldrick, 2008)'
_diffrn_ambient_temperature 173(2)
_diffrn_measured_fraction_theta_full 1.000
_diffrn_measured_fraction_theta_max 1.000
_diffrn_measurement_device_type 'Bruker APEX-II CCD'
_diffrn_measurement_method '\f and \w scans'
_diffrn_radiation_monochromator graphite
_diffrn_radiation_source 'fine-focus sealed tube'
_diffrn_radiation_type MoK\a
_diffrn_radiation_wavelength 0.71073
_diffrn_reflns_av_R_equivalents 0.0318
_diffrn_reflns_av_sigmaI/netI 0.0265
_diffrn_reflns_limit_h_max 15
_diffrn_reflns_limit_h_min -15
_diffrn_reflns_limit_k_max 17
_diffrn_reflns_limit_k_min -17
_diffrn_reflns_limit_l_max 22
_diffrn_reflns_limit_l_min -22
_diffrn_reflns_number 50231
_diffrn_reflns_theta_full 26.00
_diffrn_reflns_theta_max 26.00
_diffrn_reflns_theta_min 1.12
_exptl_absorpt_coefficient_mu 0.918
_exptl_absorpt_correction_T_max 0.8118
_exptl_absorpt_correction_T_min 0.7109
_exptl_absorpt_correction_type multi-scan
_exptl_absorpt_process_details SADABS
_exptl_crystal_colour colourless
_exptl_crystal_density_diffrn 1.581
_exptl_crystal_density_method 'not measured'
_exptl_crystal_description BLOCK
_exptl_crystal_F_000 1524
_exptl_crystal_size_max 0.40
_exptl_crystal_size_mid 0.24
_exptl_crystal_size_min 0.24
_refine_diff_density_max 1.303
_refine_diff_density_min -0.649
_refine_diff_density_rms 0.075
_refine_ls_extinction_method none
_refine_ls_goodness_of_fit_ref 1.026
_refine_ls_hydrogen_treatment constr
_refine_ls_matrix_type full
_refine_ls_number_parameters 766
_refine_ls_number_reflns 12278
_refine_ls_number_restraints 0
_refine_ls_restrained_S_all 1.026
_refine_ls_R_factor_all 0.0459
_refine_ls_R_factor_gt 0.0377
_refine_ls_shift/su_max 0.001
_refine_ls_shift/su_mean 0.000
_refine_ls_structure_factor_coef Fsqd
_refine_ls_weighting_details 'calc w=1/[\s^2^(Fo^2^)+(0.0535P)^2^+3.3883P] where P=(Fo^2^+2Fc^2^)/3'
_refine_ls_weighting_scheme calc
_refine_ls_wR_factor_gt 0.0980
_refine_ls_wR_factor_ref 0.1058
_reflns_number_gt 10386
_reflns_number_total 12278
_reflns_threshold_expression >2sigma(I)
_cod_data_source_file cg3008987_si_001.cif
_cod_data_source_block complex5
_cod_depositor_comments
;
The following automatic conversions were performed:

'_symmetry_cell_setting' value 'Triclinic' changed to 'triclinic'
according to /home/saulius/struct/CIF-dictionaries/cif_core.dic
dictionary named 'cif_core.dic' version 2.4.2 from 2011-04-26.

Automatic conversion script
Id: cif_fix_values 1891 2012-01-12 08:04:46Z andrius 
;
_cod_original_sg_symbol_H-M P-1
_cod_database_code 4506817

loop_
_symmetry_equiv_pos_as_xyz
'x, y, z'
'-x, -y, -z'

loop_
_atom_site_label
_atom_site_type_symbol
_atom_site_fract_x
_atom_site_fract_y
_atom_site_fract_z
_atom_site_U_iso_or_equiv
_atom_site_adp_type
_atom_site_occupancy
_atom_site_symmetry_multiplicity
_atom_site_calc_flag
_atom_site_refinement_flags
Ag1 Ag 0.278505(18) 0.202161(17) 0.462193(12) 0.03643(8) Uani 1 1 d .
Ag2 Ag -0.294571(18) 0.809731(17) 0.043914(12) 0.03703(8) Uani 1 1 d .
S1 S 0.48672(6) 0.15026(6) 0.46531(4) 0.03284(16) Uani 1 1 d .
S2 S 0.14982(7) 0.20700(6) 0.57036(4) 0.04132(18) Uani 1 1 d .
S3 S -0.15196(6) 0.77884(6) -0.05582(4) 0.03572(16) Uani 1 1 d .
S4 S -0.50196(6) 0.86462(5) 0.03967(4) 0.03357(16) Uani 1 1 d .
O1 O 0.16302(18) 0.02284(15) 0.45624(12) 0.0394(5) Uani 1 1 d .
O2 O 0.32810(17) 0.06062(15) 0.35549(11) 0.0365(5) Uani 1 1 d .
O3 O 0.4292(2) 0.3594(2) 0.51680(15) 0.0626(7) Uani 1 1 d .
O4 O 0.1931(2) 0.40118(19) 0.51245(14) 0.0599(7) Uani 1 1 d .
O5 O -0.34252(18) 0.94852(16) 0.14907(11) 0.0388(5) Uani 1 1 d .
O6 O -0.17060(18) 0.97323(15) 0.05171(12) 0.0378(5) Uani 1 1 d .
O7 O -0.2151(2) 0.60157(18) -0.09142(14) 0.0572(6) Uani 1 1 d .
O8 O -0.39725(19) 0.64875(16) 0.01209(13) 0.0449(5) Uani 1 1 d .
N1 N 0.1702(2) 0.29378(18) 0.36220(13) 0.0356(5) Uani 1 1 d .
N2 N -0.1948(2) 0.69853(18) 0.14090(14) 0.0387(6) Uani 1 1 d .
C1 C 0.2120(3) -0.0352(2) 0.39977(19) 0.0417(7) Uani 1 1 d .
H1A H 0.1607 -0.0704 0.3847 0.050 Uiso 1 1 calc R
H1B H 0.2830 -0.0844 0.4179 0.050 Uiso 1 1 calc R
C2 C 0.2335(3) 0.0315(2) 0.33591(18) 0.0408(7) Uani 1 1 d .
H2A H 0.2495 -0.0031 0.2915 0.049 Uiso 1 1 calc R
H2B H 0.1673 0.0898 0.3253 0.049 Uiso 1 1 calc R
C3 C 0.3778(2) 0.1051(2) 0.30104(16) 0.0327(6) Uani 1 1 d .
C4 C 0.3312(3) 0.1442(2) 0.23165(17) 0.0394(7) Uani 1 1 d .
H4A H 0.2594 0.1403 0.2193 0.047 Uiso 1 1 calc R
C5 C 0.3889(3) 0.1887(2) 0.18041(17) 0.0447(8) Uani 1 1 d .
H5A H 0.3563 0.2152 0.1330 0.054 Uiso 1 1 calc R
C6 C 0.4926(3) 0.1951(2) 0.19725(18) 0.0452(8) Uani 1 1 d .
H6A H 0.5320 0.2254 0.1618 0.054 Uiso 1 1 calc R
C7 C 0.5392(3) 0.1566(2) 0.26698(17) 0.0381(7) Uani 1 1 d .
H7A H 0.6109 0.1611 0.2787 0.046 Uiso 1 1 calc R
C8 C 0.4840(2) 0.1120(2) 0.31954(15) 0.0314(6) Uani 1 1 d .
C9 C 0.5350(2) 0.0693(2) 0.39373(16) 0.0336(6) Uani 1 1 d .
H9A H 0.6173 0.0536 0.3904 0.040 Uiso 1 1 calc R
H9B H 0.5175 0.0069 0.4085 0.040 Uiso 1 1 calc R
C10 C 0.5283(3) 0.2565(2) 0.42506(17) 0.0369(7) Uani 1 1 d .
H10A H 0.6036 0.2340 0.4038 0.044 Uiso 1 1 calc R
H10B H 0.4752 0.2934 0.3848 0.044 Uiso 1 1 calc R
C11 C 0.5298(3) 0.3229(3) 0.4821(2) 0.0536(9) Uani 1 1 d .
H11A H 0.5870 0.2863 0.5201 0.064 Uiso 1 1 calc R
H11B H 0.5534 0.3791 0.4584 0.064 Uiso 1 1 calc R
C12 C 0.3553(3) 0.4435(3) 0.4762(2) 0.0587(10) Uani 1 1 d .
H12A H 0.3419 0.4286 0.4263 0.070 Uiso 1 1 calc R
H12B H 0.3888 0.4982 0.4709 0.070 Uiso 1 1 calc R
C13 C 0.2485(4) 0.4722(3) 0.5155(2) 0.0620(10) Uani 1 1 d .
H13A H 0.2632 0.4778 0.5675 0.074 Uiso 1 1 calc R
H13B H 0.2010 0.5369 0.4925 0.074 Uiso 1 1 calc R
C14 C 0.1126(4) 0.4050(3) 0.5683(2) 0.0631(11) Uani 1 1 d .
H14A H 0.0587 0.4718 0.5651 0.076 Uiso 1 1 calc R
H14B H 0.1497 0.3892 0.6174 0.076 Uiso 1 1 calc R
C15 C 0.0543(3) 0.3334(3) 0.5576(2) 0.0577(10) Uani 1 1 d .
H15A H 0.0209 0.3478 0.5073 0.069 Uiso 1 1 calc R
H15B H -0.0072 0.3392 0.5932 0.069 Uiso 1 1 calc R
C16 C 0.0489(3) 0.1428(2) 0.55586(18) 0.0405(7) Uani 1 1 d .
H16A H -0.0179 0.1680 0.5857 0.049 Uiso 1 1 calc R
H16B H 0.0251 0.1562 0.5034 0.049 Uiso 1 1 calc R
C17 C 0.0960(2) 0.0349(2) 0.57633(18) 0.0391(7) Uani 1 1 d .
C18 C 0.0832(3) -0.0084(3) 0.6469(2) 0.0519(9) Uani 1 1 d .
H18A H 0.0497 0.0322 0.6835 0.062 Uiso 1 1 calc R
C19 C 0.1183(3) -0.1092(3) 0.6647(2) 0.0619(11) Uani 1 1 d .
H19A H 0.1101 -0.1376 0.7134 0.074 Uiso 1 1 calc R
C20 C 0.1651(3) -0.1682(3) 0.6118(2) 0.0574(10) Uani 1 1 d .
H20A H 0.1869 -0.2376 0.6235 0.069 Uiso 1 1 calc R
C21 C 0.1808(3) -0.1269(2) 0.5407(2) 0.0468(8) Uani 1 1 d .
H21A H 0.2138 -0.1679 0.5042 0.056 Uiso 1 1 calc R
C22 C 0.1480(2) -0.0253(2) 0.52368(18) 0.0376(7) Uani 1 1 d .
C23 C 0.0607(3) 0.3062(2) 0.35937(17) 0.0381(7) Uani 1 1 d .
H23A H 0.0327 0.2586 0.3872 0.046 Uiso 1 1 calc R
C24 C -0.0147(2) 0.3846(2) 0.31823(16) 0.0362(6) Uani 1 1 d .
H24A H -0.0921 0.3901 0.3182 0.043 Uiso 1 1 calc R
C25 C 0.0241(2) 0.4548(2) 0.27712(15) 0.0302(6) Uani 1 1 d .
C26 C 0.1387(3) 0.4401(2) 0.27754(18) 0.0405(7) Uani 1 1 d .
H26A H 0.1695 0.4853 0.2491 0.049 Uiso 1 1 calc R
C27 C 0.2072(3) 0.3591(2) 0.31976(18) 0.0427(7) Uani 1 1 d .
H27A H 0.2856 0.3493 0.3185 0.051 Uiso 1 1 calc R
C28 C -0.0532(2) 0.5407(2) 0.23178(15) 0.0311(6) Uani 1 1 d .
C29 C -0.1533(3) 0.5356(2) 0.20434(16) 0.0369(6) Uani 1 1 d .
H29A H -0.1757 0.4781 0.2162 0.044 Uiso 1 1 calc R
C30 C -0.2202(3) 0.6152(2) 0.15953(17) 0.0406(7) Uani 1 1 d .
H30A H -0.2882 0.6102 0.1409 0.049 Uiso 1 1 calc R
C31 C -0.0994(3) 0.7034(2) 0.16881(18) 0.0432(7) Uani 1 1 d .
H31A H -0.0802 0.7626 0.1571 0.052 Uiso 1 1 calc R
C32 C -0.0269(3) 0.6279(2) 0.21358(18) 0.0407(7) Uani 1 1 d .
H32A H 0.0402 0.6353 0.2318 0.049 Uiso 1 1 calc R
C33 C -0.2518(3) 0.9822(2) 0.16902(17) 0.0386(7) Uani 1 1 d .
H33A H -0.1860 0.9257 0.1856 0.046 Uiso 1 1 calc R
H33B H -0.2737 1.0236 0.2095 0.046 Uiso 1 1 calc R
C34 C -0.2246(3) 1.0406(2) 0.10173(17) 0.0377(7) Uani 1 1 d .
H34A H -0.2939 1.0877 0.0789 0.045 Uiso 1 1 calc R
H34B H -0.1745 1.0781 0.1149 0.045 Uiso 1 1 calc R
C35 C -0.1463(2) 1.0119(2) -0.01668(17) 0.0357(6) Uani 1 1 d .
C36 C -0.1751(3) 1.1113(2) -0.0411(2) 0.0439(7) Uani 1 1 d .
H36A H -0.2113 1.1579 -0.0091 0.053 Uiso 1 1 calc R
C37 C -0.1507(3) 1.1428(3) -0.1129(2) 0.0560(10) Uani 1 1 d .
H37A H -0.1703 1.2111 -0.1296 0.067 Uiso 1 1 calc R
C38 C -0.0986(3) 1.0762(3) -0.1597(2) 0.0611(10) Uani 1 1 d .
H38A H -0.0847 1.0979 -0.2091 0.073 Uiso 1 1 calc R
C39 C -0.0666(3) 0.9772(3) -0.1343(2) 0.0526(9) Uani 1 1 d .
H39A H -0.0292 0.9311 -0.1664 0.063 Uiso 1 1 calc R
C40 C -0.0881(2) 0.9433(2) -0.06229(18) 0.0392(7) Uani 1 1 d .
C41 C -0.0474(2) 0.8368(2) -0.03491(18) 0.0413(7) Uani 1 1 d .
H41A H -0.0336 0.8279 0.0190 0.050 Uiso 1 1 calc R
H41B H 0.0238 0.8059 -0.0588 0.050 Uiso 1 1 calc R
C42 C -0.0712(3) 0.6498(2) -0.03446(19) 0.0466(8) Uani 1 1 d .
H42A H 0.0098 0.6430 -0.0356 0.056 Uiso 1 1 calc R
H42B H -0.0891 0.6243 0.0155 0.056 Uiso 1 1 calc R
C43 C -0.0998(3) 0.5925(3) -0.0903(2) 0.0563(9) Uani 1 1 d .
H43A H -0.0778 0.6162 -0.1397 0.068 Uiso 1 1 calc R
H43B H -0.0566 0.5223 -0.0787 0.068 Uiso 1 1 calc R
C44 C -0.2451(4) 0.5333(3) -0.0386(2) 0.0569(10) Uani 1 1 d .
H44A H -0.2056 0.5284 0.0088 0.068 Uiso 1 1 calc R
H44B H -0.2226 0.4676 -0.0557 0.068 Uiso 1 1 calc R
C45 C -0.3689(3) 0.5664(3) -0.0277(2) 0.0563(10) Uani 1 1 d .
H45A H -0.4082 0.5842 -0.0761 0.068 Uiso 1 1 calc R
H45B H -0.3925 0.5124 -0.0002 0.068 Uiso 1 1 calc R
C46 C -0.5117(3) 0.6787(3) 0.0274(2) 0.0488(8) Uani 1 1 d .
H46A H -0.5351 0.6215 0.0492 0.059 Uiso 1 1 calc R
H46B H -0.5555 0.7072 -0.0187 0.059 Uiso 1 1 calc R
C47 C -0.5338(3) 0.7544(2) 0.08059(18) 0.0416(7) Uani 1 1 d .
H47A H -0.4873 0.7265 0.1257 0.050 Uiso 1 1 calc R
H47B H -0.6133 0.7716 0.0948 0.050 Uiso 1 1 calc R
C48 C -0.5522(2) 0.9441(2) 0.11201(17) 0.0363(6) Uani 1 1 d .
H48A H -0.5367 1.0074 0.0977 0.044 Uiso 1 1 calc R
H48B H -0.6343 0.9579 0.1154 0.044 Uiso 1 1 calc R
C49 C -0.5007(2) 0.9016(2) 0.18599(16) 0.0340(6) Uani 1 1 d .
C50 C -0.5570(3) 0.8581(2) 0.23872(18) 0.0421(7) Uani 1 1 d .
H50A H -0.6294 0.8549 0.2274 0.050 Uiso 1 1 calc R
C51 C -0.5098(3) 0.8190(3) 0.30809(18) 0.0486(8) Uani 1 1 d .
H51A H -0.5495 0.7890 0.3436 0.058 Uiso 1 1 calc R
C52 C -0.4056(3) 0.8239(3) 0.32500(18) 0.0487(8) Uani 1 1 d .
H52A H -0.3732 0.7970 0.3723 0.058 Uiso 1 1 calc R
C53 C -0.3473(3) 0.8679(2) 0.27347(17) 0.0439(7) Uani 1 1 d .
H53A H -0.2754 0.8715 0.2855 0.053 Uiso 1 1 calc R
C54 C -0.3946(3) 0.9065(2) 0.20426(16) 0.0355(6) Uani 1 1 d .
C55 C 0.5359(4) 0.5753(3) 0.3018(3) 0.0667(11) Uani 1 1 d .
H55A H 0.5992 0.5719 0.3337 0.100 Uiso 1 1 calc R
H55B H 0.4659 0.5985 0.3281 0.100 Uiso 1 1 calc R
H55C H 0.5353 0.6209 0.2573 0.100 Uiso 1 1 calc R
C56 C 0.4630(3) 0.4681(3) 0.2331(3) 0.0676(11) Uani 1 1 d .
H56A H 0.4812 0.3995 0.2236 0.101 Uiso 1 1 calc R
H56B H 0.4609 0.5104 0.1866 0.101 Uiso 1 1 calc R
H56C H 0.3898 0.4875 0.2563 0.101 Uiso 1 1 calc R
C57 C 0.6377(3) 0.4041(2) 0.30190(19) 0.0444(8) Uani 1 1 d .
H57A H 0.6437 0.3430 0.2847 0.053 Uiso 1 1 calc R
O17 O 0.7141(2) 0.40791(18) 0.34096(15) 0.0554(6) Uani 1 1 d .
N3 N 0.5468(2) 0.4784(2) 0.28146(15) 0.0442(6) Uani 1 1 d .
Cl1 Cl -0.20927(7) 0.29821(6) 0.67833(5) 0.0477(2) Uani 1 1 d .
Cl2 Cl 0.23699(7) 0.67735(6) -0.12448(5) 0.0456(2) Uani 1 1 d .
O9 O -0.2115(4) 0.3936(3) 0.6603(3) 0.1271(16) Uani 1 1 d .
O10 O -0.2692(3) 0.3010(4) 0.7449(2) 0.163(2) Uani 1 1 d .
O11 O -0.0968(2) 0.2388(2) 0.69416(16) 0.0721(8) Uani 1 1 d .
O12 O -0.2572(4) 0.2697(4) 0.6246(4) 0.193(3) Uani 1 1 d .
O13 O 0.2801(4) 0.7487(2) -0.1624(2) 0.1068(14) Uani 1 1 d .
O14 O 0.2272(3) 0.6908(2) -0.04818(16) 0.0722(8) Uani 1 1 d .
O15 O 0.1304(2) 0.6875(3) -0.15426(19) 0.0864(10) Uani 1 1 d .
O16 O 0.3101(2) 0.58145(19) -0.13282(16) 0.0683(8) Uani 1 1 d .

loop_
_atom_site_aniso_label
_atom_site_aniso_U_11
_atom_site_aniso_U_22
_atom_site_aniso_U_33
_atom_site_aniso_U_23
_atom_site_aniso_U_13
_atom_site_aniso_U_12
Ag1 0.02655(12) 0.04085(14) 0.03604(13) 0.00318(9) -0.00177(9) -0.00415(9)
Ag2 0.02784(13) 0.03856(13) 0.03833(13) 0.00214(9) -0.00126(9) -0.00285(10)
S1 0.0258(3) 0.0408(4) 0.0297(3) -0.0006(3) -0.0035(3) -0.0077(3)
S2 0.0423(4) 0.0480(5) 0.0372(4) -0.0035(3) 0.0044(3) -0.0197(4)
S3 0.0302(4) 0.0398(4) 0.0356(4) -0.0064(3) -0.0012(3) -0.0071(3)
S4 0.0280(4) 0.0377(4) 0.0323(4) 0.0006(3) -0.0065(3) -0.0072(3)
O1 0.0375(12) 0.0306(11) 0.0501(13) -0.0048(9) 0.0060(10) -0.0103(9)
O2 0.0343(11) 0.0389(11) 0.0389(11) -0.0047(9) -0.0027(9) -0.0147(9)
O3 0.0722(19) 0.0527(15) 0.0557(16) -0.0096(12) 0.0122(14) -0.0072(14)
O4 0.0726(18) 0.0558(15) 0.0589(16) -0.0206(12) 0.0240(13) -0.0265(14)
O5 0.0419(12) 0.0470(12) 0.0325(11) -0.0043(9) -0.0032(9) -0.0209(10)
O6 0.0387(12) 0.0335(11) 0.0409(12) -0.0069(9) 0.0038(9) -0.0096(9)
O7 0.0720(18) 0.0440(14) 0.0533(15) -0.0106(11) -0.0056(13) -0.0113(13)
O8 0.0459(13) 0.0383(12) 0.0535(14) -0.0135(10) -0.0099(10) -0.0133(10)
N1 0.0316(13) 0.0370(13) 0.0313(13) 0.0022(10) -0.0049(10) -0.0020(11)
N2 0.0395(14) 0.0333(13) 0.0356(13) 0.0014(10) -0.0057(11) -0.0009(11)
C1 0.0349(16) 0.0357(16) 0.059(2) -0.0130(14) 0.0042(14) -0.0151(13)
C2 0.0328(16) 0.0472(18) 0.0463(18) -0.0165(14) -0.0020(13) -0.0133(14)
C3 0.0326(15) 0.0282(14) 0.0342(15) -0.0095(11) -0.0007(12) -0.0022(12)
C4 0.0374(17) 0.0388(16) 0.0383(16) -0.0087(13) -0.0073(13) -0.0038(13)
C5 0.055(2) 0.0402(17) 0.0323(16) -0.0046(13) -0.0054(14) -0.0041(15)
C6 0.058(2) 0.0419(18) 0.0347(16) -0.0036(13) 0.0067(15) -0.0141(16)
C7 0.0374(17) 0.0386(16) 0.0387(16) -0.0098(13) 0.0032(13) -0.0100(13)
C8 0.0315(15) 0.0263(13) 0.0337(15) -0.0066(11) -0.0004(11) -0.0031(11)
C9 0.0276(14) 0.0315(15) 0.0380(16) -0.0041(12) -0.0029(12) -0.0029(12)
C10 0.0322(16) 0.0423(17) 0.0380(16) -0.0052(13) 0.0014(12) -0.0137(13)
C11 0.063(2) 0.051(2) 0.051(2) -0.0144(16) 0.0071(17) -0.0193(18)
C12 0.061(2) 0.0389(19) 0.077(3) -0.0020(18) -0.006(2) -0.0171(18)
C13 0.077(3) 0.040(2) 0.070(3) -0.0191(18) 0.003(2) -0.0155(19)
C14 0.074(3) 0.051(2) 0.062(2) -0.0196(19) 0.020(2) -0.011(2)
C15 0.049(2) 0.054(2) 0.065(2) -0.0137(18) 0.0192(18) -0.0071(17)
C16 0.0315(16) 0.0446(18) 0.0452(18) -0.0039(14) 0.0050(13) -0.0123(14)
C17 0.0259(15) 0.0459(18) 0.0457(18) 0.0011(14) -0.0017(13) -0.0133(13)
C18 0.0417(19) 0.063(2) 0.048(2) 0.0095(17) 0.0011(15) -0.0174(17)
C19 0.044(2) 0.074(3) 0.058(2) 0.025(2) -0.0055(18) -0.016(2)
C20 0.0326(18) 0.046(2) 0.086(3) 0.027(2) -0.0128(18) -0.0120(16)
C21 0.0283(16) 0.0362(17) 0.074(2) 0.0035(16) -0.0019(15) -0.0098(13)
C22 0.0246(14) 0.0368(16) 0.0506(18) 0.0046(13) -0.0037(13) -0.0115(12)
C23 0.0369(17) 0.0374(16) 0.0367(16) 0.0044(12) -0.0030(13) -0.0097(13)
C24 0.0283(15) 0.0364(16) 0.0388(16) 0.0019(12) -0.0048(12) -0.0044(12)
C25 0.0333(15) 0.0294(14) 0.0260(13) -0.0048(11) -0.0039(11) -0.0054(12)
C26 0.0335(16) 0.0424(17) 0.0432(17) 0.0065(14) -0.0068(13) -0.0118(14)
C27 0.0307(16) 0.0461(18) 0.0454(18) 0.0050(14) -0.0069(13) -0.0065(14)
C28 0.0324(15) 0.0298(14) 0.0279(14) -0.0050(11) -0.0037(11) -0.0035(12)
C29 0.0364(16) 0.0347(15) 0.0376(16) 0.0012(12) -0.0069(13) -0.0096(13)
C30 0.0333(16) 0.0431(18) 0.0410(17) -0.0003(13) -0.0095(13) -0.0060(14)
C31 0.0466(19) 0.0296(15) 0.0513(19) 0.0002(13) -0.0113(15) -0.0092(14)
C32 0.0424(18) 0.0336(16) 0.0450(18) -0.0008(13) -0.0131(14) -0.0106(14)
C33 0.0355(16) 0.0420(17) 0.0410(17) -0.0154(13) -0.0015(13) -0.0112(14)
C34 0.0349(16) 0.0339(15) 0.0479(18) -0.0121(13) 0.0009(13) -0.0129(13)
C35 0.0246(14) 0.0424(17) 0.0415(16) -0.0030(13) -0.0033(12) -0.0127(13)
C36 0.0322(16) 0.0416(17) 0.060(2) -0.0021(15) -0.0048(14) -0.0152(14)
C37 0.044(2) 0.058(2) 0.066(2) 0.0153(19) -0.0093(18) -0.0230(18)
C38 0.049(2) 0.081(3) 0.050(2) 0.010(2) 0.0017(17) -0.023(2)
C39 0.0383(18) 0.077(3) 0.0450(19) -0.0090(18) 0.0060(15) -0.0204(18)
C40 0.0227(14) 0.0510(19) 0.0462(18) -0.0103(14) 0.0009(12) -0.0130(13)
C41 0.0259(15) 0.0508(19) 0.0470(18) -0.0143(15) 0.0009(13) -0.0078(14)
C42 0.0404(18) 0.0417(18) 0.0489(19) -0.0083(15) 0.0025(15) 0.0022(14)
C43 0.065(3) 0.046(2) 0.051(2) -0.0153(16) 0.0094(18) -0.0028(18)
C44 0.073(3) 0.0320(17) 0.061(2) -0.0095(16) -0.0032(19) -0.0078(17)
C45 0.070(3) 0.0403(19) 0.064(2) -0.0176(17) -0.0102(19) -0.0196(18)
C46 0.046(2) 0.050(2) 0.057(2) -0.0095(16) -0.0098(16) -0.0221(16)
C47 0.0368(17) 0.0441(18) 0.0469(18) -0.0027(14) -0.0025(14) -0.0178(14)
C48 0.0283(15) 0.0316(15) 0.0427(17) -0.0024(12) -0.0010(12) -0.0001(12)
C49 0.0347(15) 0.0289(14) 0.0348(15) -0.0067(12) 0.0026(12) -0.0029(12)
C50 0.0434(18) 0.0394(17) 0.0445(18) -0.0121(14) 0.0097(14) -0.0119(14)
C51 0.068(2) 0.0451(19) 0.0351(17) -0.0074(14) 0.0147(16) -0.0208(17)
C52 0.067(2) 0.048(2) 0.0305(16) -0.0053(14) -0.0008(15) -0.0165(18)
C53 0.051(2) 0.0499(19) 0.0317(16) -0.0092(14) -0.0039(14) -0.0145(16)
C54 0.0406(17) 0.0340(15) 0.0314(15) -0.0077(12) 0.0030(12) -0.0091(13)
C55 0.062(3) 0.042(2) 0.086(3) -0.017(2) -0.016(2) 0.0038(18)
C56 0.053(2) 0.070(3) 0.080(3) -0.022(2) -0.010(2) -0.011(2)
C57 0.0442(19) 0.0331(16) 0.052(2) -0.0034(14) 0.0126(16) -0.0068(14)
O17 0.0466(14) 0.0464(14) 0.0656(16) -0.0032(12) -0.0060(12) -0.0031(11)
N3 0.0406(15) 0.0394(15) 0.0493(16) -0.0103(12) 0.0009(12) -0.0052(12)
Cl1 0.0435(4) 0.0390(4) 0.0624(5) -0.0077(4) 0.0076(4) -0.0148(4)
Cl2 0.0391(4) 0.0405(4) 0.0618(5) -0.0201(4) 0.0138(4) -0.0140(3)
O9 0.156(4) 0.056(2) 0.170(4) 0.010(2) -0.035(3) -0.041(2)
O10 0.084(3) 0.221(5) 0.101(3) 0.053(3) 0.036(2) 0.050(3)
O11 0.0492(16) 0.082(2) 0.0691(18) 0.0020(15) 0.0120(13) -0.0006(14)
O12 0.133(4) 0.152(5) 0.294(8) -0.147(5) -0.098(5) 0.013(3)
O13 0.145(3) 0.064(2) 0.131(3) -0.026(2) 0.063(3) -0.058(2)
O14 0.0713(19) 0.078(2) 0.0617(17) -0.0327(15) -0.0013(14) -0.0039(16)
O15 0.0512(18) 0.113(3) 0.098(2) -0.049(2) -0.0048(16) -0.0146(18)
O16 0.0677(18) 0.0494(15) 0.0788(19) -0.0231(14) 0.0116(15) 0.0014(13)

loop_
_atom_type_symbol
_atom_type_description
_atom_type_scat_dispersion_real
_atom_type_scat_dispersion_imag
_atom_type_scat_source
C C 0.0033 0.0016 'International Tables Vol C Tables 4.2.6.8 and 6.1.1.4'
H H 0.0000 0.0000 'International Tables Vol C Tables 4.2.6.8 and 6.1.1.4'
N N 0.0061 0.0033 'International Tables Vol C Tables 4.2.6.8 and 6.1.1.4'
O O 0.0106 0.0060 'International Tables Vol C Tables 4.2.6.8 and 6.1.1.4'
S S 0.1246 0.1234 'International Tables Vol C Tables 4.2.6.8 and 6.1.1.4'
Cl Cl 0.1484 0.1585 'International Tables Vol C Tables 4.2.6.8 and 6.1.1.4'
Ag Ag -0.8971 1.1015 'International Tables Vol C Tables 4.2.6.8 and 6.1.1.4'

loop_
_geom_angle_atom_site_label_1
_geom_angle_atom_site_label_2
_geom_angle_atom_site_label_3
_geom_angle
N1 Ag1 S1 123.91(6)
N1 Ag1 S2 106.89(6)
S1 Ag1 S2 127.37(3)
N2 Ag2 S4 121.37(7)
N2 Ag2 S3 100.16(7)
S4 Ag2 S3 131.97(3)
C10 S1 C9 99.71(14)
C10 S1 Ag1 106.52(10)
C9 S1 Ag1 107.54(10)
C16 S2 C15 98.18(17)
C16 S2 Ag1 110.50(11)
C15 S2 Ag1 103.60(12)
C41 S3 C42 99.92(16)
C41 S3 Ag2 106.60(10)
C42 S3 Ag2 104.68(11)
C47 S4 C48 99.94(15)
C47 S4 Ag2 101.70(11)
C48 S4 Ag2 108.60(10)
C22 O1 C1 117.8(2)
C3 O2 C2 117.9(2)
C11 O3 C12 113.5(3)
C13 O4 C14 112.0(3)
C54 O5 C33 117.8(2)
C35 O6 C34 117.4(2)
C43 O7 C44 113.3(3)
C46 O8 C45 111.5(3)
C27 N1 C23 116.5(3)
C27 N1 Ag1 119.1(2)
C23 N1 Ag1 120.88(19)
C30 N2 C31 116.5(3)
C30 N2 Ag2 118.7(2)
C31 N2 Ag2 123.3(2)
O1 C1 C2 108.2(2)
O2 C2 C1 107.2(3)
O2 C3 C4 125.0(3)
O2 C3 C8 115.2(2)
C4 C3 C8 119.8(3)
C5 C4 C3 120.2(3)
C6 C5 C4 120.8(3)
C5 C6 C7 119.2(3)
C8 C7 C6 121.7(3)
C7 C8 C3 118.4(3)
C7 C8 C9 121.6(3)
C3 C8 C9 120.0(3)
C8 C9 S1 113.9(2)
C11 C10 S1 110.8(2)
O3 C11 C10 115.6(3)
O3 C12 C13 108.9(3)
O4 C13 C12 109.5(3)
O4 C14 C15 108.0(3)
C14 C15 S2 111.4(3)
C17 C16 S2 111.8(2)
C18 C17 C22 118.8(3)
C18 C17 C16 120.8(3)
C22 C17 C16 120.3(3)
C19 C18 C17 121.2(4)
C20 C19 C18 119.7(4)
C19 C20 C21 120.4(3)
C22 C21 C20 119.5(4)
O1 C22 C21 124.2(3)
O1 C22 C17 115.6(3)
C21 C22 C17 120.2(3)
N1 C23 C24 123.7(3)
C23 C24 C25 119.2(3)
C24 C25 C26 117.3(3)
C24 C25 C28 121.6(3)
C26 C25 C28 121.1(3)
C27 C26 C25 119.2(3)
N1 C27 C26 123.9(3)
C29 C28 C32 117.3(3)
C29 C28 C25 120.9(3)
C32 C28 C25 121.7(3)
C30 C29 C28 119.2(3)
N2 C30 C29 123.8(3)
N2 C31 C32 124.0(3)
C31 C32 C28 119.1(3)
O5 C33 C34 106.8(2)
O6 C34 C33 107.6(2)
O6 C35 C36 124.3(3)
O6 C35 C40 115.4(3)
C36 C35 C40 120.3(3)
C35 C36 C37 119.7(3)
C38 C37 C36 120.7(4)
C37 C38 C39 119.3(4)
C38 C39 C40 121.4(4)
C35 C40 C39 118.4(3)
C35 C40 C41 121.1(3)
C39 C40 C41 120.4(3)
C40 C41 S3 109.2(2)
C43 C42 S3 108.9(3)
O7 C43 C42 111.9(3)
O7 C44 C45 109.5(3)
O8 C45 C44 109.5(3)
O8 C46 C47 109.2(3)
C46 C47 S4 111.0(2)
C49 C48 S4 114.1(2)
C50 C49 C54 118.4(3)
C50 C49 C48 120.9(3)
C54 C49 C48 120.7(3)
C49 C50 C51 121.3(3)
C52 C51 C50 119.7(3)
C51 C52 C53 120.4(3)
C54 C53 C52 119.7(3)
O5 C54 C53 124.1(3)
O5 C54 C49 115.3(3)
C53 C54 C49 120.6(3)
O17 C57 N3 125.5(3)
C57 N3 C56 121.6(3)
C57 N3 C55 119.9(3)
C56 N3 C55 118.2(3)
O12 Cl1 O9 109.6(4)
O12 Cl1 O10 113.3(4)
O9 Cl1 O10 102.8(3)
O12 Cl1 O11 113.1(3)
O9 Cl1 O11 109.4(2)
O10 Cl1 O11 108.1(2)
O13 Cl2 O15 109.1(3)
O13 Cl2 O14 109.5(2)
O15 Cl2 O14 109.47(19)
O13 Cl2 O16 109.5(2)
O15 Cl2 O16 109.27(19)
O14 Cl2 O16 110.01(18)

loop_
_geom_bond_atom_site_label_1
_geom_bond_atom_site_label_2
_geom_bond_distance
Ag1 N1 2.316(2)
Ag1 S1 2.4898(7)
Ag1 S2 2.5225(8)
Ag2 N2 2.338(2)
Ag2 S4 2.4798(7)
Ag2 S3 2.5129(8)
S1 C10 1.825(3)
S1 C9 1.832(3)
S2 C16 1.814(3)
S2 C15 1.842(4)
S3 C41 1.818(3)
S3 C42 1.825(3)
S4 C47 1.818(3)
S4 C48 1.832(3)
O1 C22 1.377(4)
O1 C1 1.421(4)
O2 C3 1.359(4)
O2 C2 1.435(3)
O3 C11 1.386(4)
O3 C12 1.417(5)
O4 C13 1.402(4)
O4 C14 1.415(4)
O5 C54 1.368(3)
O5 C33 1.431(3)
O6 C35 1.372(4)
O6 C34 1.426(3)
O7 C43 1.413(5)
O7 C44 1.419(4)
O8 C46 1.402(4)
O8 C45 1.415(4)
N1 C27 1.329(4)
N1 C23 1.331(4)
N2 C30 1.332(4)
N2 C31 1.333(4)
C1 C2 1.491(5)
C3 C4 1.388(4)
C3 C8 1.414(4)
C4 C5 1.384(5)
C5 C6 1.373(5)
C6 C7 1.393(5)
C7 C8 1.379(4)
C8 C9 1.491(4)
C10 C11 1.501(4)
C12 C13 1.478(6)
C14 C15 1.462(6)
C16 C17 1.488(4)
C17 C18 1.391(5)
C17 C22 1.393(5)
C18 C19 1.382(5)
C19 C20 1.371(6)
C20 C21 1.399(5)
C21 C22 1.390(4)
C23 C24 1.382(4)
C24 C25 1.383(4)
C25 C26 1.388(4)
C25 C28 1.489(4)
C26 C27 1.378(4)
C28 C29 1.385(4)
C28 C32 1.389(4)
C29 C30 1.381(4)
C31 C32 1.378(4)
C33 C34 1.497(4)
C35 C36 1.383(4)
C35 C40 1.395(4)
C36 C37 1.396(5)
C37 C38 1.370(6)
C38 C39 1.381(6)
C39 C40 1.398(5)
C40 C41 1.486(5)
C42 C43 1.498(5)
C44 C45 1.497(6)
C46 C47 1.507(5)
C48 C49 1.489(4)
C49 C50 1.382(4)
C49 C54 1.401(4)
C50 C51 1.391(5)
C51 C52 1.370(5)
C52 C53 1.388(5)
C53 C54 1.387(4)
C55 N3 1.451(4)
C56 N3 1.438(5)
C57 O17 1.224(4)
C57 N3 1.330(4)
Cl1 O12 1.327(4)
Cl1 O9 1.362(3)
Cl1 O10 1.416(4)
Cl1 O11 1.427(3)
Cl2 O13 1.403(3)
Cl2 O15 1.413(3)
Cl2 O14 1.430(3)
Cl2 O16 1.433(3)
